data_1504030
loop_
_publ_author_name
'Zhang, Yun'
'Panek, James S.'

_publ_section_title
;
 Stereocontrolled synthesis of spirooxindoles through Lewis acid-promoted
 [5 + 2]-annulation of chiral silyl alcohols.
;
_journal_issue 15
_journal_name_full 'Organic letters'
_journal_page_first 3366
_journal_page_last 3369
_journal_paper_doi 10.1021/ol901202t
_journal_volume 11
_journal_year 2009
_chemical_formula_moiety 'C15 H17 N O2'
_chemical_formula_sum 'C15 H17 N O2'
_chemical_formula_weight 243.30
_chemical_name_systematic
; 
 ? 
;
_space_group_IT_number 19
_symmetry_cell_setting orthorhombic
_symmetry_space_group_name_Hall 'P 2ac 2ab'
_symmetry_space_group_name_H-M 'P 21 21 21'
_atom_sites_solution_hydrogens difmap
_atom_sites_solution_primary direct
_atom_sites_solution_secondary difmap
_audit_creation_method SHELXL-97
_cell_angle_alpha 90.00
_cell_angle_beta 90.00
_cell_angle_gamma 90.00
_cell_formula_units_Z 4
_cell_length_a 7.6811(4)
_cell_length_b 8.0373(4)
_cell_length_c 20.7516(12)
_cell_measurement_reflns_used 4306
_cell_measurement_temperature 203(2)
_cell_measurement_theta_max 32.21
_cell_measurement_theta_min 2.83
_cell_volume 1281.11(12)
_computing_cell_refinement 'Bruker SAINT+'
_computing_data_collection 'Bruker APEX2'
_computing_data_reduction 'Bruker SAINT+'
_computing_molecular_graphics 'Bruker SHELXTL'
_computing_publication_material 'Bruker SHELXTL'
_computing_structure_refinement 'SHELXL-97 (Sheldrick, 1997)'
_computing_structure_solution 'SHELXS-97 (Sheldrick, 1990)'
_diffrn_ambient_temperature 203(2)
_diffrn_measured_fraction_theta_full 1.000
_diffrn_measured_fraction_theta_max 1.000
_diffrn_measurement_device_type 'Bruker X8 APEX II diffractometer'
_diffrn_measurement_method 'phi and omega scans'
_diffrn_radiation_monochromator graphite
_diffrn_radiation_source 'fine-focus sealed tube'
_diffrn_radiation_type MoK\a
_diffrn_radiation_wavelength 0.71073
_diffrn_reflns_av_R_equivalents 0.0359
_diffrn_reflns_av_sigmaI/netI 0.0251
_diffrn_reflns_limit_h_max 10
_diffrn_reflns_limit_h_min -10
_diffrn_reflns_limit_k_max 7
_diffrn_reflns_limit_k_min -11
_diffrn_reflns_limit_l_max 28
_diffrn_reflns_limit_l_min -29
_diffrn_reflns_number 12978
_diffrn_reflns_theta_full 30.50
_diffrn_reflns_theta_max 30.50
_diffrn_reflns_theta_min 1.96
_exptl_absorpt_coefficient_mu 0.084
_exptl_absorpt_correction_T_max 0.9835
_exptl_absorpt_correction_T_min 0.9516
_exptl_absorpt_correction_type multi-scan
_exptl_absorpt_process_details SADABS
_exptl_crystal_colour brown
_exptl_crystal_density_diffrn 1.261
_exptl_crystal_density_method 'not measured'
_exptl_crystal_description block
_exptl_crystal_F_000 520
_exptl_crystal_size_max 0.60
_exptl_crystal_size_mid 0.30
_exptl_crystal_size_min 0.20
_refine_diff_density_max 0.249
_refine_diff_density_min -0.186
_refine_diff_density_rms 0.039
_refine_ls_abs_structure_details 'Flack H D (1983), Acta Cryst. A39, 876-881'
_refine_ls_extinction_method none
_refine_ls_goodness_of_fit_ref 1.021
_refine_ls_hydrogen_treatment refall
_refine_ls_matrix_type full
_refine_ls_number_parameters 231
_refine_ls_number_reflns 2252
_refine_ls_number_restraints 0
_refine_ls_restrained_S_all 1.021
_refine_ls_R_factor_all 0.0416
_refine_ls_R_factor_gt 0.0365
_refine_ls_shift/su_max 0.001
_refine_ls_shift/su_mean 0.000
_refine_ls_structure_factor_coef Fsqd
_refine_ls_weighting_details 'calc w=1/[\s^2^(Fo^2^)+(0.0617P)^2^+0.1004P] where P=(Fo^2^+2Fc^2^)/3'
_refine_ls_weighting_scheme calc
_refine_ls_wR_factor_gt 0.0928
_refine_ls_wR_factor_ref 0.0964
_reflns_number_gt 2033
_reflns_number_total 2252
_reflns_threshold_expression >2sigma(I)
_cod_data_source_file ol901202t_si_001.cif
_cod_data_source_block porco100
_cod_depositor_comments
;
The following automatic conversions were performed:

'_symmetry_cell_setting' value 'Orthorhombic' changed to
'orthorhombic' according to
/home/saulius/struct/CIF-dictionaries/cif_core.dic dictionary named
'cif_core.dic' version 2.4.2 from 2011-04-26.

Automatic conversion script
Id: cif_fix_values 1715 2011-07-08 13:25:40Z adriana 
;
_cod_original_sg_symbol_H-M P2(1)2(1)2(1)
_cod_database_code 1504030

loop_
_symmetry_equiv_pos_as_xyz
'x, y, z'
'-x+1/2, -y, z+1/2'
'-x, y+1/2, -z+1/2'
'x+1/2, -y+1/2, -z'

loop_
_atom_site_label
_atom_site_type_symbol
_atom_site_fract_x
_atom_site_fract_y
_atom_site_fract_z
_atom_site_U_iso_or_equiv
_atom_site_adp_type
_atom_site_occupancy
_atom_site_symmetry_multiplicity
_atom_site_calc_flag
O1 O 0.24397(11) 0.62440(10) 0.86175(4) 0.02217(17) Uani 1 1 d
O2 O -0.05204(13) 0.42170(12) 0.92503(4) 0.0320(2) Uani 1 1 d
N1 N -0.00367(13) 0.28941(13) 0.82890(5) 0.0249(2) Uani 1 1 d
C1 C 0.18603(19) 0.72997(15) 0.91329(6) 0.0283(3) Uani 1 1 d
H1A H 0.070(2) 0.6949(19) 0.9270(6) 0.024(4) Uiso 1 1 d
H1B H 0.174(2) 0.839(2) 0.8924(8) 0.037(4) Uiso 1 1 d
C2 C 0.3114(2) 0.73748(18) 0.96948(7) 0.0369(3) Uani 1 1 d
H2A H 0.425(3) 0.752(2) 0.9531(8) 0.048(5) Uiso 1 1 d
H2B H 0.275(3) 0.836(2) 0.9966(8) 0.043(5) Uiso 1 1 d
C3 C 0.3098(2) 0.58316(19) 1.00990(6) 0.0348(3) Uani 1 1 d
H3 H 0.292(2) 0.595(2) 1.0550(8) 0.039(4) Uiso 1 1 d
C4 C 0.3240(2) 0.42909(17) 0.98796(6) 0.0313(3) Uani 1 1 d
H4 H 0.324(2) 0.337(2) 1.0175(8) 0.040(5) Uiso 1 1 d
C5 C 0.35890(16) 0.37591(15) 0.91935(6) 0.0248(2) Uani 1 1 d
H5 H 0.473(2) 0.4267(19) 0.9033(7) 0.031(4) Uiso 1 1 d
C6 C 0.23273(14) 0.44775(13) 0.86857(5) 0.0191(2) Uani 1 1 d
C7 C 0.26917(15) 0.37885(14) 0.80226(5) 0.0199(2) Uani 1 1 d
C8 C 0.41144(16) 0.39719(16) 0.76277(6) 0.0255(2) Uani 1 1 d
H8 H 0.507(2) 0.463(2) 0.7747(7) 0.029(4) Uiso 1 1 d
C9 C 0.41054(18) 0.31851(17) 0.70272(6) 0.0305(3) Uani 1 1 d
H9 H 0.506(2) 0.3307(18) 0.6761(7) 0.023(4) Uiso 1 1 d
C10 C 0.2686(2) 0.22445(18) 0.68339(6) 0.0329(3) Uani 1 1 d
H10 H 0.275(2) 0.167(2) 0.6421(8) 0.038(5) Uiso 1 1 d
C11 C 0.12326(19) 0.20728(17) 0.72267(6) 0.0305(3) Uani 1 1 d
H11 H 0.025(2) 0.148(2) 0.7101(7) 0.031(4) Uiso 1 1 d
C12 C 0.12700(16) 0.28596(15) 0.78199(5) 0.0225(2) Uani 1 1 d
C13 C 0.04229(15) 0.38850(14) 0.87980(5) 0.0217(2) Uani 1 1 d
C14 C 0.3643(2) 0.18573(17) 0.91605(7) 0.0376(3) Uani 1 1 d
H14C H 0.256(2) 0.138(2) 0.9282(7) 0.029(4) Uiso 1 1 d
H14B H 0.455(2) 0.147(2) 0.9482(8) 0.040(5) Uiso 1 1 d
H14A H 0.394(2) 0.142(2) 0.8740(8) 0.040(5) Uiso 1 1 d
C15 C -0.17123(19) 0.2088(2) 0.82247(8) 0.0384(3) Uani 1 1 d
H15C H -0.239(3) 0.227(3) 0.8589(9) 0.053(5) Uiso 1 1 d
H15B H -0.155(3) 0.087(3) 0.8213(11) 0.076(7) Uiso 1 1 d
H15A H -0.220(3) 0.243(3) 0.7827(9) 0.057(6) Uiso 1 1 d

loop_
_atom_site_aniso_label
_atom_site_aniso_U_11
_atom_site_aniso_U_22
_atom_site_aniso_U_33
_atom_site_aniso_U_23
_atom_site_aniso_U_13
_atom_site_aniso_U_12
O1 0.0278(4) 0.0170(3) 0.0217(3) 0.0006(3) 0.0014(3) -0.0013(3)
O2 0.0322(4) 0.0350(5) 0.0287(4) -0.0012(4) 0.0087(4) -0.0060(4)
N1 0.0226(4) 0.0255(5) 0.0267(4) -0.0028(4) -0.0021(4) -0.0054(4)
C1 0.0370(6) 0.0200(5) 0.0281(5) -0.0042(5) 0.0030(5) 0.0011(5)
C2 0.0509(8) 0.0315(6) 0.0282(6) -0.0089(5) -0.0044(6) -0.0103(6)
C3 0.0441(7) 0.0390(7) 0.0213(5) -0.0046(5) -0.0048(5) -0.0035(6)
C4 0.0402(7) 0.0325(6) 0.0211(5) 0.0020(5) -0.0071(5) 0.0000(6)
C5 0.0275(5) 0.0234(5) 0.0234(5) -0.0001(4) -0.0056(5) 0.0020(5)
C6 0.0218(5) 0.0170(4) 0.0185(4) -0.0006(4) -0.0017(4) -0.0019(4)
C7 0.0224(5) 0.0188(4) 0.0186(4) -0.0003(4) -0.0019(4) 0.0019(4)
C8 0.0246(5) 0.0250(5) 0.0268(5) -0.0011(5) 0.0018(5) 0.0028(5)
C9 0.0344(6) 0.0314(6) 0.0256(5) 0.0003(5) 0.0064(5) 0.0102(5)
C10 0.0454(7) 0.0311(6) 0.0223(5) -0.0069(5) -0.0030(5) 0.0112(6)
C11 0.0369(6) 0.0269(6) 0.0277(6) -0.0071(5) -0.0085(5) 0.0005(6)
C12 0.0260(5) 0.0198(5) 0.0218(5) -0.0003(4) -0.0034(4) 0.0004(4)
C13 0.0233(5) 0.0190(5) 0.0228(5) 0.0026(4) -0.0010(4) -0.0030(4)
C14 0.0552(9) 0.0241(6) 0.0334(6) 0.0010(5) -0.0115(7) 0.0095(6)
C15 0.0282(6) 0.0446(8) 0.0425(7) -0.0054(7) -0.0033(6) -0.0143(6)

loop_
_atom_type_symbol
_atom_type_description
_atom_type_scat_dispersion_real
_atom_type_scat_dispersion_imag
_atom_type_scat_source
C C 0.0033 0.0000 'International Tables Vol C Tables 4.2.6.8 and 6.1.1.4'
H H 0.0000 0.0000 'International Tables Vol C Tables 4.2.6.8 and 6.1.1.4'
N N 0.0061 0.0000 'International Tables Vol C Tables 4.2.6.8 and 6.1.1.4'
O O 0.0106 0.0000 'International Tables Vol C Tables 4.2.6.8 and 6.1.1.4'

loop_
_geom_angle_atom_site_label_1
_geom_angle_atom_site_label_2
_geom_angle_atom_site_label_3
_geom_angle
C6 O1 C1 119.64(9)
C13 N1 C12 111.31(10)
C13 N1 C15 124.12(11)
C12 N1 C15 124.42(11)
O1 C1 C2 113.60(11)
C3 C2 C1 113.17(12)
C4 C3 C2 125.57(12)
C3 C4 C5 127.11(13)
C4 C5 C14 109.24(11)
C4 C5 C6 115.22(10)
C14 C5 C6 111.09(11)
O1 C6 C7 105.25(9)
O1 C6 C5 113.65(9)
C7 C6 C5 111.63(9)
O1 C6 C13 112.06(9)
C7 C6 C13 101.46(9)
C5 C6 C13 111.93(9)
C8 C7 C12 120.18(10)
C8 C7 C6 130.68(11)
C12 C7 C6 109.13(10)
C7 C8 C9 118.64(12)
C10 C9 C8 120.59(12)
C11 C10 C9 121.09(11)
C12 C11 C10 117.37(12)
C11 C12 C7 122.11(11)
C11 C12 N1 127.82(11)
C7 C12 N1 110.06(10)
O2 C13 N1 124.73(11)
O2 C13 C6 127.52(11)
N1 C13 C6 107.75(9)

loop_
_geom_bond_atom_site_label_1
_geom_bond_atom_site_label_2
_geom_bond_distance
O1 C6 1.4294(13)
O1 C1 1.4359(15)
O2 C13 1.2154(14)
N1 C13 1.3692(15)
N1 C12 1.3985(15)
N1 C15 1.4473(17)
C1 C2 1.513(2)
C2 C3 1.497(2)
C3 C4 1.324(2)
C4 C5 1.5106(18)
C5 C14 1.5306(18)
C5 C6 1.5437(16)
C6 C7 1.5094(15)
C6 C13 1.5559(16)
C7 C8 1.3737(16)
C7 C12 1.3881(16)
C8 C9 1.3974(18)
C9 C10 1.386(2)
C10 C11 1.389(2)
C11 C12 1.3842(17)
